data_4125251
loop_
_publ_author_name
'Bakewell, Clare'
'White, Andrew J. P.'
'Crimmin, Mark R.'

_publ_section_title
;
 Addition of Carbon-Fluorine Bonds to a Mg(I)-Mg(I) Bond: An Equivalent of
 Grignard Formation in Solution.
;
_journal_issue 39
_journal_name_full 'Journal of the American Chemical Society'
_journal_page_first 12763
_journal_page_last 12766
_journal_paper_doi 10.1021/jacs.6b08104
_journal_volume 138
_journal_year 2016
_chemical_formula_moiety 'C52 H70 Mg2 N4'
_chemical_formula_sum 'C52 H70 Mg2 N4'
_chemical_formula_weight 799.74
_space_group_crystal_system monoclinic
_space_group_IT_number 15
_space_group_name_Hall '-C 2yc'
_space_group_name_H-M_alt 'C 1 2/c 1'
_symmetry_space_group_name_Hall '-C 2yc'
_symmetry_space_group_name_H-M 'C 1 2/c 1'
_atom_sites_solution_hydrogens geom
_audit_creation_method SHELXL-2014/7
_cell_angle_alpha 90
_cell_angle_beta 110.993(3)
_cell_angle_gamma 90
_cell_formula_units_Z 4
_cell_length_a 18.2530(6)
_cell_length_b 13.8247(3)
_cell_length_c 21.1714(6)
_cell_measurement_reflns_used 4465
_cell_measurement_temperature 173(2)
_cell_measurement_theta_max 73.5950
_cell_measurement_theta_min 4.0930
_cell_volume 4987.8(3)
_computing_cell_refinement 'CrysAlisPro, Rigaku OD'
_computing_data_collection 'CrysAlisPro, Rigaku OD'
_computing_data_reduction 'CrysAlisPro, Rigaku OD'
_computing_molecular_graphics 'Bruker SHELXTL'
_computing_publication_material 'CIFTAB-2014 (Sheldrick, 2014)'
_computing_structure_refinement 'SHELXL-2014/7 (Sheldrick, 2014)'
_computing_structure_solution 'SHELXS-2014 (Sheldrick, 2014)'
_diffrn_ambient_temperature 173(2)
_diffrn_detector_area_resol_mean 10.4115
_diffrn_measured_fraction_theta_full 0.996
_diffrn_measured_fraction_theta_max 0.974
_diffrn_measurement_device_type 'Agilent Xcalibur PX Ultra A'
_diffrn_measurement_method 'omega scans'
_diffrn_radiation_type CuK\a
_diffrn_radiation_wavelength 1.54184
_diffrn_reflns_av_R_equivalents 0.0505
_diffrn_reflns_av_unetI/netI 0.0241
_diffrn_reflns_Laue_measured_fraction_full 0.996
_diffrn_reflns_Laue_measured_fraction_max 0.974
_diffrn_reflns_limit_h_max 22
_diffrn_reflns_limit_h_min -22
_diffrn_reflns_limit_k_max 17
_diffrn_reflns_limit_k_min -17
_diffrn_reflns_limit_l_max 18
_diffrn_reflns_limit_l_min -26
_diffrn_reflns_number 8912
_diffrn_reflns_point_group_measured_fraction_full 0.996
_diffrn_reflns_point_group_measured_fraction_max 0.974
_diffrn_reflns_theta_full 67.684
_diffrn_reflns_theta_max 73.726
_diffrn_reflns_theta_min 4.118
_diffrn_source 'Enhance Ultra (Cu) X-ray Source'
_exptl_absorpt_coefficient_mu 0.692
_exptl_absorpt_correction_T_max 0.905
_exptl_absorpt_correction_T_min 0.824
_exptl_absorpt_correction_type analytical
_exptl_absorpt_process_details
; 
CrysAlisPro 1.171.38.43 (Rigaku Oxford Diffraction, 2015) 
Analytical numeric absorption correction using a multifaceted crystal 
model based on expressions derived by R.C. Clark & J.S. Reid. 
(Clark, R. C. & Reid, J. S. (1995). Acta Cryst. A51, 887-897) 
Empirical absorption correction using spherical harmonics, 
implemented in SCALE3 ABSPACK scaling algorithm. 
;
_exptl_crystal_colour Yellow
_exptl_crystal_density_diffrn 1.065
_exptl_crystal_description 'blocky needles'
_exptl_crystal_F_000 1736
_exptl_crystal_size_max 0.35
_exptl_crystal_size_mid 0.22
_exptl_crystal_size_min 0.17
_refine_diff_density_max 0.301
_refine_diff_density_min -0.226
_refine_diff_density_rms 0.049
_refine_ls_extinction_method none
_refine_ls_goodness_of_fit_ref 1.031
_refine_ls_hydrogen_treatment constr
_refine_ls_matrix_type full
_refine_ls_number_parameters 274
_refine_ls_number_reflns 8912
_refine_ls_number_restraints 0
_refine_ls_restrained_S_all 1.031
_refine_ls_R_factor_all 0.0548
_refine_ls_R_factor_gt 0.0458
_refine_ls_shift/su_max 0.000
_refine_ls_shift/su_mean 0.000
_refine_ls_structure_factor_coef Fsqd
_refine_ls_weighting_details 'w=1/[\s^2^(Fo^2^)+(0.0992P)^2^] where P=(Fo^2^+2Fc^2^)/3'
_refine_ls_weighting_scheme calc
_refine_ls_wR_factor_gt 0.1293
_refine_ls_wR_factor_ref 0.1363
_reflns_Friedel_coverage 0.000
_reflns_number_gt 7263
_reflns_number_total 8912
_reflns_threshold_expression 'I > 2\s(I)'
_cod_data_source_file ja6b08104_si_002.cif
_cod_data_source_block 4
_cod_depositor_comments 'Adding full bibliography for 4125246--4125252.cif.'
_cod_database_code 4125251
_shelx_shelxl_version_number 2014/7
_shelx_space_group_comment
; 
The symmetry employed for this shelxl refinement is uniquely defined 
by the following loop, which should always be used as a source of 
symmetry information in preference to the above space-group names. 
They are only intended as comments. 
;

loop_
_space_group_symop_operation_xyz
'x, y, z'
'-x, y, -z+1/2'
'x+1/2, y+1/2, z'
'-x+1/2, y+1/2, -z+1/2'
'-x, -y, -z'
'x, -y, z-1/2'
'-x+1/2, -y+1/2, -z'
'x+1/2, -y+1/2, z-1/2'

loop_
_atom_site_label
_atom_site_type_symbol
_atom_site_fract_x
_atom_site_fract_y
_atom_site_fract_z
_atom_site_U_iso_or_equiv
_atom_site_adp_type
_atom_site_occupancy
_atom_site_site_symmetry_order
_atom_site_calc_flag
_atom_site_refinement_flags_posn
_atom_site_refinement_flags_adp
_atom_site_refinement_flags_occupancy
Mg1 Mg 0.5000 0.54494(4) 0.2500 0.02608(16) Uani 1 2 d S T P
Mg2 Mg 0.5000 0.75253(4) 0.2500 0.02896(17) Uani 1 2 d S T P
N1 N 0.58548(6) 0.43917(8) 0.27846(6) 0.0245(2) Uani 1 1 d . . .
C1 C 0.57440(7) 0.34411(9) 0.27401(7) 0.0256(3) Uani 1 1 d . . .
C2 C 0.5000 0.30013(13) 0.2500 0.0274(4) Uani 1 2 d S T P
H2A H 0.5000 0.2314 0.2500 0.033 Uiso 1 2 calc R U P
C3 C 0.64422(8) 0.27634(11) 0.29536(9) 0.0368(3) Uani 1 1 d . . .
H3A H 0.6774 0.2904 0.2689 0.055 Uiso 1 1 calc R U .
H3B H 0.6258 0.2093 0.2874 0.055 Uiso 1 1 calc R U .
H3C H 0.6746 0.2855 0.3436 0.055 Uiso 1 1 calc R U .
C4 C 0.66343(7) 0.47873(9) 0.30512(7) 0.0258(3) Uani 1 1 d . . .
C5 C 0.69927(8) 0.51025(10) 0.25997(7) 0.0301(3) Uani 1 1 d . . .
C6 C 0.76788(10) 0.56477(12) 0.28556(9) 0.0401(4) Uani 1 1 d . . .
H6A H 0.7920 0.5881 0.2555 0.048 Uiso 1 1 calc R U .
C7 C 0.80136(10) 0.58540(13) 0.35364(10) 0.0459(4) Uani 1 1 d . . .
H7A H 0.8473 0.6242 0.3700 0.055 Uiso 1 1 calc R U .
C8 C 0.76806(10) 0.54956(13) 0.39815(9) 0.0414(4) Uani 1 1 d . . .
H8A H 0.7925 0.5623 0.4452 0.050 Uiso 1 1 calc R U .
C9 C 0.69900(8) 0.49493(11) 0.37512(7) 0.0307(3) Uani 1 1 d . . .
C10 C 0.66541(9) 0.48506(12) 0.18533(8) 0.0366(3) Uani 1 1 d . . .
H10A H 0.6191 0.4420 0.1782 0.044 Uiso 1 1 calc R U .
C11 C 0.63630(16) 0.57446(17) 0.14088(10) 0.0609(6) Uani 1 1 d . . .
H11A H 0.5985 0.6095 0.1555 0.091 Uiso 1 1 calc R U .
H11B H 0.6109 0.5545 0.0936 0.091 Uiso 1 1 calc R U .
H11C H 0.6809 0.6168 0.1450 0.091 Uiso 1 1 calc R U .
C12 C 0.72452(13) 0.42841(17) 0.16350(10) 0.0536(5) Uani 1 1 d . . .
H12A H 0.7699 0.4695 0.1683 0.080 Uiso 1 1 calc R U .
H12B H 0.6996 0.4085 0.1162 0.080 Uiso 1 1 calc R U .
H12C H 0.7418 0.3710 0.1921 0.080 Uiso 1 1 calc R U .
C13 C 0.66296(10) 0.45662(13) 0.42474(8) 0.0376(3) Uani 1 1 d . . .
H13A H 0.6216 0.4085 0.4001 0.045 Uiso 1 1 calc R U .
C14 C 0.72298(14) 0.40480(18) 0.48464(10) 0.0588(5) Uani 1 1 d . . .
H14A H 0.7489 0.3540 0.4680 0.088 Uiso 1 1 calc R U .
H14B H 0.6964 0.3758 0.5128 0.088 Uiso 1 1 calc R U .
H14C H 0.7623 0.4513 0.5116 0.088 Uiso 1 1 calc R U .
C15 C 0.62308(12) 0.53798(16) 0.44916(10) 0.0527(5) Uani 1 1 d . . .
H15A H 0.6625 0.5855 0.4745 0.079 Uiso 1 1 calc R U .
H15B H 0.5971 0.5111 0.4786 0.079 Uiso 1 1 calc R U .
H15C H 0.5840 0.5695 0.4101 0.079 Uiso 1 1 calc R U .
N21 N 0.50721(8) 0.85679(9) 0.32123(6) 0.0317(3) Uani 1 1 d . . .
C21 C 0.50782(10) 0.95188(11) 0.31194(8) 0.0372(3) Uani 1 1 d . . .
C22 C 0.5000 0.99512(16) 0.2500 0.0443(5) Uani 1 2 d S T P
H22A H 0.5000 1.0638 0.2500 0.053 Uiso 1 2 calc R U P
C23 C 0.51698(13) 1.02000(12) 0.37076(9) 0.0496(4) Uani 1 1 d . . .
H23A H 0.4744 1.0086 0.3879 0.074 Uiso 1 1 calc R U .
H23B H 0.5148 1.0871 0.3553 0.074 Uiso 1 1 calc R U .
H23C H 0.5676 1.0082 0.4070 0.074 Uiso 1 1 calc R U .
C24 C 0.51147(8) 0.82302(10) 0.38655(7) 0.0288(3) Uani 1 1 d . . .
C25 C 0.44203(9) 0.81096(11) 0.39992(8) 0.0359(3) Uani 1 1 d . . .
C26 C 0.44721(10) 0.77630(12) 0.46296(9) 0.0406(4) Uani 1 1 d . . .
H26A H 0.4004 0.7688 0.4724 0.049 Uiso 1 1 calc R U .
C27 C 0.51833(10) 0.75229(11) 0.51257(8) 0.0370(3) Uani 1 1 d . . .
C28 C 0.58605(9) 0.76429(11) 0.49809(7) 0.0344(3) Uani 1 1 d . . .
H28A H 0.6353 0.7484 0.5316 0.041 Uiso 1 1 calc R U .
C29 C 0.58398(8) 0.79906(11) 0.43566(7) 0.0306(3) Uani 1 1 d . . .
C30 C 0.36363(10) 0.83376(16) 0.34633(11) 0.0529(5) Uani 1 1 d . . .
H30A H 0.3636 0.9008 0.3312 0.079 Uiso 1 1 calc R U .
H30B H 0.3221 0.8254 0.3651 0.079 Uiso 1 1 calc R U .
H30C H 0.3542 0.7900 0.3078 0.079 Uiso 1 1 calc R U .
C31 C 0.52152(14) 0.71144(15) 0.57980(10) 0.0543(5) Uani 1 1 d . . .
H31A H 0.4798 0.7405 0.5925 0.082 Uiso 1 1 calc R U .
H31B H 0.5726 0.7261 0.6145 0.082 Uiso 1 1 calc R U .
H31C H 0.5142 0.6412 0.5759 0.082 Uiso 1 1 calc R U .
C32 C 0.65820(9) 0.80986(14) 0.42088(8) 0.0428(4) Uani 1 1 d . . .
H32A H 0.6598 0.7602 0.3884 0.064 Uiso 1 1 calc R U .
H32B H 0.7036 0.8023 0.4629 0.064 Uiso 1 1 calc R U .
H32C H 0.6595 0.8741 0.4018 0.064 Uiso 1 1 calc R U .

loop_
_atom_site_aniso_label
_atom_site_aniso_U_11
_atom_site_aniso_U_22
_atom_site_aniso_U_33
_atom_site_aniso_U_23
_atom_site_aniso_U_13
_atom_site_aniso_U_12
Mg1 0.0287(3) 0.0184(3) 0.0320(3) 0.000 0.0120(3) 0.000
Mg2 0.0402(3) 0.0183(3) 0.0272(3) 0.000 0.0107(3) 0.000
N1 0.0255(5) 0.0217(5) 0.0278(5) -0.0012(4) 0.0115(4) -0.0007(4)
C1 0.0285(6) 0.0220(6) 0.0292(6) 0.0001(5) 0.0137(5) 0.0027(5)
C2 0.0301(9) 0.0184(8) 0.0357(9) 0.000 0.0142(7) 0.000
C3 0.0298(7) 0.0252(7) 0.0548(9) -0.0015(6) 0.0144(6) 0.0044(5)
C4 0.0271(6) 0.0218(6) 0.0313(7) -0.0016(5) 0.0138(5) -0.0003(5)
C5 0.0341(7) 0.0259(7) 0.0355(7) -0.0007(6) 0.0190(6) -0.0004(5)
C6 0.0408(8) 0.0350(8) 0.0535(9) -0.0038(7) 0.0279(7) -0.0086(6)
C7 0.0377(8) 0.0423(9) 0.0613(10) -0.0151(8) 0.0220(7) -0.0161(7)
C8 0.0376(8) 0.0451(9) 0.0397(8) -0.0147(7) 0.0115(6) -0.0094(6)
C9 0.0330(7) 0.0299(7) 0.0315(7) -0.0046(6) 0.0145(6) -0.0016(5)
C10 0.0425(8) 0.0411(8) 0.0318(7) 0.0014(6) 0.0202(6) 0.0017(6)
C11 0.0872(15) 0.0624(13) 0.0414(9) 0.0139(9) 0.0331(10) 0.0208(11)
C12 0.0599(11) 0.0621(12) 0.0464(9) -0.0100(9) 0.0282(9) 0.0092(9)
C13 0.0442(8) 0.0418(9) 0.0304(7) -0.0027(6) 0.0179(6) -0.0021(6)
C14 0.0676(12) 0.0655(13) 0.0466(10) 0.0152(9) 0.0244(9) 0.0129(10)
C15 0.0631(11) 0.0620(12) 0.0439(9) 0.0008(9) 0.0326(9) 0.0107(9)
N21 0.0423(6) 0.0232(6) 0.0275(6) -0.0016(4) 0.0098(5) 0.0009(5)
C21 0.0517(9) 0.0228(7) 0.0348(8) -0.0049(6) 0.0128(7) -0.0008(6)
C22 0.0724(16) 0.0189(9) 0.0385(12) 0.000 0.0160(11) 0.000
C23 0.0801(12) 0.0261(7) 0.0423(9) -0.0087(7) 0.0215(8) -0.0018(8)
C24 0.0355(7) 0.0222(6) 0.0278(6) -0.0039(5) 0.0104(5) -0.0006(5)
C25 0.0326(7) 0.0310(7) 0.0430(8) -0.0050(6) 0.0124(6) 0.0005(5)
C26 0.0414(8) 0.0378(8) 0.0507(9) -0.0067(7) 0.0263(7) -0.0063(6)
C27 0.0520(9) 0.0299(7) 0.0341(7) -0.0043(6) 0.0213(6) -0.0061(6)
C28 0.0383(7) 0.0325(7) 0.0298(7) -0.0031(6) 0.0092(6) -0.0008(6)
C29 0.0319(7) 0.0300(7) 0.0299(7) -0.0045(6) 0.0111(5) -0.0021(5)
C30 0.0338(8) 0.0533(11) 0.0642(11) 0.0011(9) 0.0086(8) 0.0058(7)
C31 0.0795(13) 0.0486(10) 0.0438(9) 0.0028(8) 0.0329(9) -0.0100(9)
C32 0.0328(7) 0.0561(11) 0.0407(8) 0.0018(7) 0.0145(6) -0.0022(7)

loop_
_atom_type_symbol
_atom_type_description
_atom_type_scat_dispersion_real
_atom_type_scat_dispersion_imag
_atom_type_scat_source
C C 0.0181 0.0091 'International Tables Vol C Tables 4.2.6.8 and 6.1.1.4'
H H 0.0000 0.0000 'International Tables Vol C Tables 4.2.6.8 and 6.1.1.4'
Mg Mg 0.1719 0.1771 'International Tables Vol C Tables 4.2.6.8 and 6.1.1.4'
N N 0.0311 0.0180 'International Tables Vol C Tables 4.2.6.8 and 6.1.1.4'

loop_
_geom_angle_atom_site_label_1
_geom_angle_atom_site_label_2
_geom_angle_atom_site_label_3
_geom_angle
_geom_angle_site_symmetry_1
_geom_angle_site_symmetry_3
N1 Mg1 N1 89.81(7) 2_655 .
N1 Mg1 Mg2 135.10(3) 2_655 .
N1 Mg1 Mg2 135.10(3) . .
N21 Mg2 N21 90.98(7) . 2_655
N21 Mg2 Mg1 134.51(4) . .
N21 Mg2 Mg1 134.51(4) 2_655 .
C1 N1 C4 120.56(11) . .
C1 N1 Mg1 126.89(9) . .
C4 N1 Mg1 112.54(8) . .
N1 C1 C2 123.80(12) . .
N1 C1 C3 120.04(12) . .
C2 C1 C3 116.16(13) . .
C1 C2 C1 128.77(17) 2_655 .
C9 C4 C5 120.99(13) . .
C9 C4 N1 119.52(12) . .
C5 C4 N1 119.12(12) . .
C6 C5 C4 118.36(14) . .
C6 C5 C10 120.19(13) . .
C4 C5 C10 121.44(13) . .
C7 C6 C5 121.20(15) . .
C6 C7 C8 119.98(15) . .
C7 C8 C9 121.14(15) . .
C8 C9 C4 118.13(13) . .
C8 C9 C13 120.41(13) . .
C4 C9 C13 121.45(13) . .
C5 C10 C11 112.19(15) . .
C5 C10 C12 111.31(14) . .
C11 C10 C12 110.77(15) . .
C9 C13 C14 112.23(14) . .
C9 C13 C15 110.73(14) . .
C14 C13 C15 110.61(15) . .
C21 N21 C24 117.62(12) . .
C21 N21 Mg2 125.89(10) . .
C24 N21 Mg2 116.49(9) . .
N21 C21 C22 123.83(15) . .
N21 C21 C23 119.67(14) . .
C22 C21 C23 116.50(15) . .
C21 C22 C21 129.5(2) 2_655 .
C29 C24 C25 120.28(14) . .
C29 C24 N21 120.24(13) . .
C25 C24 N21 119.45(13) . .
C26 C25 C24 118.62(14) . .
C26 C25 C30 121.00(15) . .
C24 C25 C30 120.38(15) . .
C27 C26 C25 122.24(14) . .
C28 C27 C26 118.11(14) . .
C28 C27 C31 121.06(16) . .
C26 C27 C31 120.81(16) . .
C27 C28 C29 121.84(14) . .
C28 C29 C24 118.91(13) . .
C28 C29 C32 120.75(14) . .
C24 C29 C32 120.34(14) . .

loop_
_geom_bond_atom_site_label_1
_geom_bond_atom_site_label_2
_geom_bond_distance
_geom_bond_site_symmetry_2
Mg1 N1 2.0643(12) 2_655
Mg1 N1 2.0644(12) .
Mg1 Mg2 2.8700(9) .
Mg2 N21 2.0559(13) .
Mg2 N21 2.0560(13) 2_655
N1 C1 1.3279(17) .
N1 C4 1.4376(16) .
C1 C2 1.4062(15) .
C1 C3 1.5144(18) .
C2 C1 1.4061(15) 2_655
C4 C9 1.407(2) .
C4 C5 1.4071(19) .
C5 C6 1.394(2) .
C5 C10 1.517(2) .
C6 C7 1.379(3) .
C7 C8 1.383(3) .
C8 C9 1.399(2) .
C9 C13 1.521(2) .
C10 C11 1.529(3) .
C10 C12 1.532(2) .
C13 C14 1.525(3) .
C13 C15 1.527(2) .
N21 C21 1.3299(19) .
N21 C24 1.4349(18) .
C21 C22 1.4013(19) .
C21 C23 1.522(2) .
C22 C21 1.4012(19) 2_655
C24 C29 1.399(2) .
C24 C25 1.404(2) .
C25 C26 1.389(2) .
C25 C30 1.507(2) .
C26 C27 1.386(3) .
C27 C28 1.386(2) .
C27 C31 1.513(2) .
C28 C29 1.394(2) .
C29 C32 1.503(2) .
